data_2232304
loop_
_publ_author_name
'Fun, Hoong-Kun'
'Quah, Ching Kheng'
'Malladi, Shridhar'
'Isloor, Arun M.'
'Shivananda, Kammasandra N.'

_publ_section_title
;
 (<i>E</i>)-3-[3-(4-Bromophenyl)-1-phenyl-1<i>H</i>-pyrazol-4-yl]-1-(2,4-dichlorophenyl)prop-2-en-1-one
;
_journal_coeditor_code HB6462
_journal_issue 11
_journal_name_full 'Acta Crystallographica Section E'
_journal_page_first o3104
_journal_paper_doi 10.1107/S1600536811044424
_journal_volume 67
_journal_year 2011
_chemical_formula_iupac 'C24 H15 Br Cl2 N2 O'
_chemical_formula_moiety 'C24 H15 Br Cl2 N2 O'
_chemical_formula_sum 'C24 H15 Br Cl2 N2 O'
_chemical_formula_weight 498.19
_chemical_name_systematic
;
(<i>E</i>)-3-[3-(4-Bromophenyl)-1-phenyl-1<i>H</i>-pyrazol-4-yl]-1-
(2,4-dichlorophenyl)prop-2-en-1-one
;
_space_group_IT_number 14
_symmetry_cell_setting monoclinic
_symmetry_space_group_name_Hall '-P 2ybc'
_symmetry_space_group_name_H-M 'P 1 21/c 1'
_atom_sites_solution_hydrogens geom
_atom_sites_solution_primary direct
_atom_sites_solution_secondary difmap
_audit_creation_method SHELXL-97
_cell_angle_alpha 90.00
_cell_angle_beta 94.653(3)
_cell_angle_gamma 90.00
_cell_formula_units_Z 4
_cell_length_a 11.4203(14)
_cell_length_b 9.9357(13)
_cell_length_c 19.656(3)
_cell_measurement_reflns_used 2554
_cell_measurement_temperature 296
_cell_measurement_theta_max 22.20
_cell_measurement_theta_min 2.85
_cell_volume 2223.0(5)
_computing_cell_refinement 'SAINT (Bruker, 2009)'
_computing_data_collection 'APEX2 (Bruker, 2009)'
_computing_data_reduction 'SAINT (Bruker, 2009)'
_computing_molecular_graphics 'SHELXTL (Sheldrick, 2008)'
_computing_publication_material
;
SHELXTL (Sheldrick, 2008) and PLATON (Spek, 2009)
;
_computing_structure_refinement 'SHELXTL (Sheldrick, 2008)'
_computing_structure_solution 'SHELXTL (Sheldrick, 2008)'
_diffrn_ambient_temperature 296
_diffrn_measured_fraction_theta_full 0.994
_diffrn_measured_fraction_theta_max 0.994
_diffrn_measurement_device_type 'Bruker SMART APEXII DUO CCD'
_diffrn_measurement_method '\f and \w scans'
_diffrn_radiation_monochromator graphite
_diffrn_radiation_source 'fine-focus sealed tube'
_diffrn_radiation_type MoK\a
_diffrn_radiation_wavelength 0.71073
_diffrn_reflns_av_R_equivalents 0.0556
_diffrn_reflns_av_sigmaI/netI 0.0591
_diffrn_reflns_limit_h_max 16
_diffrn_reflns_limit_h_min -15
_diffrn_reflns_limit_k_max 13
_diffrn_reflns_limit_k_min -13
_diffrn_reflns_limit_l_max 22
_diffrn_reflns_limit_l_min -27
_diffrn_reflns_number 23842
_diffrn_reflns_theta_full 30.07
_diffrn_reflns_theta_max 30.07
_diffrn_reflns_theta_min 1.79
_diffrn_standards_number 0
_exptl_absorpt_coefficient_mu 2.108
_exptl_absorpt_correction_T_max 0.803
_exptl_absorpt_correction_T_min 0.504
_exptl_absorpt_correction_type multi-scan
_exptl_absorpt_process_details '(<i>SADABS</i>; Bruker, 2009)'
_exptl_crystal_colour colourless
_exptl_crystal_density_diffrn 1.489
_exptl_crystal_density_method 'not measured'
_exptl_crystal_description block
_exptl_crystal_F_000 1000
_exptl_crystal_size_max 0.377
_exptl_crystal_size_mid 0.21
_exptl_crystal_size_min 0.109
_refine_diff_density_max 0.443
_refine_diff_density_min -0.518
_refine_ls_extinction_method none
_refine_ls_goodness_of_fit_ref 0.977
_refine_ls_hydrogen_treatment constr
_refine_ls_matrix_type full
_refine_ls_number_parameters 271
_refine_ls_number_reflns 6480
_refine_ls_number_restraints 0
_refine_ls_restrained_S_all 0.977
_refine_ls_R_factor_all 0.1486
_refine_ls_R_factor_gt 0.0520
_refine_ls_shift/su_max 0.001
_refine_ls_shift/su_mean 0.001
_refine_ls_structure_factor_coef Fsqd
_refine_ls_weighting_details 'calc w=1/[\s^2^(Fo^2^)+(0.0493P)^2^+0.6604P] where P=(Fo^2^+2Fc^2^)/3'
_refine_ls_weighting_scheme calc
_refine_ls_wR_factor_gt 0.1100
_refine_ls_wR_factor_ref 0.1395
_reflns_number_gt 2743
_reflns_number_total 6480
_reflns_threshold_expression I>2\s(I)
_cod_data_source_file hb6462.cif
_cod_data_source_block I
_cod_original_cell_volume 2222.9(5)
_cod_original_sg_symbol_H-M 'P 21/c'
_cod_database_code 2232304
_cod_database_fobs_code 2232304

loop_
_symmetry_equiv_pos_as_xyz
'x, y, z'
'-x, y+1/2, -z+1/2'
'-x, -y, -z'
'x, -y-1/2, z-1/2'

loop_
_atom_site_type_symbol
_atom_site_label
_atom_site_fract_x
_atom_site_fract_y
_atom_site_fract_z
_atom_site_U_iso_or_equiv
_atom_site_adp_type
_atom_site_calc_flag
_atom_site_refinement_flags
_atom_site_occupancy
_atom_site_symmetry_multiplicity
Br Br1 0.29004(5) -0.10153(6) 0.11448(2) 0.1353(3) Uani d . 1 1
O O1 0.12637(19) 0.64502(19) 0.42799(11) 0.0738(6) Uani d . 1 1
N N1 -0.10263(19) 0.0347(2) 0.43425(11) 0.0521(5) Uani d . 1 1
N N2 -0.05301(19) -0.0315(2) 0.38311(10) 0.0532(6) Uani d . 1 1
C C1 0.2092(3) 0.4905(3) 0.28237(14) 0.0621(7) Uani d . 1 1
H H1A 0.1332 0.4616 0.2693 0.075 Uiso calc R 1 1
C C2 0.2907(3) 0.4908(4) 0.23478(16) 0.0844(10) Uani d . 1 1
H H2A 0.2701 0.4629 0.1903 0.101 Uiso calc R 1 1
C C3 0.4027(3) 0.5329(5) 0.2538(2) 0.0960(12) Uani d . 1 1
C C4 0.4336(3) 0.5741(4) 0.31980(19) 0.0865(11) Uani d . 1 1
H H4A 0.5097 0.6028 0.3325 0.104 Uiso calc R 1 1
C C5 0.3506(3) 0.5722(3) 0.36638(15) 0.0624(8) Uani d . 1 1
C C6 0.2362(2) 0.5316(3) 0.34922(13) 0.0509(6) Uani d . 1 1
C C7 0.1426(2) 0.5391(3) 0.39854(14) 0.0535(7) Uani d . 1 1
C C8 0.0702(2) 0.4217(3) 0.40921(15) 0.0562(7) Uani d . 1 1
H H8A 0.0056 0.4330 0.4346 0.067 Uiso calc R 1 1
C C9 0.0901(2) 0.2988(3) 0.38512(14) 0.0528(7) Uani d . 1 1
H H9A 0.1547 0.2885 0.3597 0.063 Uiso calc R 1 1
C C10 0.0198(2) 0.1802(3) 0.39515(14) 0.0510(6) Uani d . 1 1
C C11 -0.0605(2) 0.1606(3) 0.44253(14) 0.0546(7) Uani d . 1 1
H H11A -0.0818 0.2231 0.4745 0.065 Uiso calc R 1 1
C C12 0.0218(2) 0.0567(3) 0.35954(13) 0.0499(6) Uani d . 1 1
C C13 0.0901(2) 0.0206(3) 0.30199(13) 0.0513(6) Uani d . 1 1
C C14 0.1383(3) -0.1062(3) 0.29778(16) 0.0647(8) Uani d . 1 1
H H14A 0.1302 -0.1678 0.3327 0.078 Uiso calc R 1 1
C C15 0.1984(3) -0.1429(3) 0.24257(18) 0.0773(9) Uani d . 1 1
H H15A 0.2302 -0.2288 0.2401 0.093 Uiso calc R 1 1
C C16 0.2106(3) -0.0517(4) 0.19150(16) 0.0771(10) Uani d . 1 1
C C17 0.1647(3) 0.0740(4) 0.19476(17) 0.0854(11) Uani d . 1 1
H H17A 0.1741 0.1356 0.1600 0.102 Uiso calc R 1 1
C C18 0.1042(3) 0.1099(3) 0.24994(15) 0.0700(8) Uani d . 1 1
H H18A 0.0724 0.1959 0.2519 0.084 Uiso calc R 1 1
C C19 -0.1936(2) -0.0283(3) 0.46832(13) 0.0538(7) Uani d . 1 1
C C20 -0.2579(3) 0.0449(3) 0.51087(17) 0.0778(9) Uani d . 1 1
H H20A -0.2423 0.1359 0.5180 0.093 Uiso calc R 1 1
C C21 -0.3459(3) -0.0174(4) 0.54300(19) 0.0943(12) Uani d . 1 1
H H21A -0.3899 0.0325 0.5718 0.113 Uiso calc R 1 1
C C22 -0.3699(3) -0.1507(4) 0.53335(19) 0.0871(10) Uani d . 1 1
H H22A -0.4294 -0.1918 0.5554 0.105 Uiso calc R 1 1
C C23 -0.3047(3) -0.2235(4) 0.49049(19) 0.0845(10) Uani d . 1 1
H H23A -0.3209 -0.3142 0.4830 0.101 Uiso calc R 1 1
C C24 -0.2153(3) -0.1630(3) 0.45838(16) 0.0695(8) Uani d . 1 1
H H24A -0.1702 -0.2131 0.4302 0.083 Uiso calc R 1 1
Cl Cl1 0.50704(12) 0.5349(2) 0.19526(7) 0.1885(8) Uani d . 1 1
Cl Cl2 0.39593(8) 0.61893(11) 0.44937(5) 0.0945(3) Uani d . 1 1

loop_
_atom_site_aniso_label
_atom_site_aniso_U_11
_atom_site_aniso_U_22
_atom_site_aniso_U_33
_atom_site_aniso_U_12
_atom_site_aniso_U_13
_atom_site_aniso_U_23
Br1 0.1461(4) 0.1639(5) 0.1070(4) -0.0726(3) 0.0781(3) -0.0677(3)
O1 0.0941(15) 0.0484(12) 0.0836(15) -0.0100(11) 0.0363(12) -0.0172(11)
N1 0.0620(14) 0.0463(13) 0.0487(13) -0.0033(11) 0.0081(11) -0.0024(10)
N2 0.0659(14) 0.0474(13) 0.0470(12) -0.0023(11) 0.0095(11) -0.0052(10)
C1 0.0677(18) 0.0636(19) 0.0544(17) 0.0069(15) 0.0012(15) -0.0050(14)
C2 0.094(3) 0.111(3) 0.0498(18) 0.027(2) 0.0131(18) -0.0086(18)
C3 0.077(3) 0.145(4) 0.070(2) 0.030(2) 0.029(2) 0.007(2)
C4 0.061(2) 0.122(3) 0.078(2) 0.0072(19) 0.0142(18) 0.008(2)
C5 0.0647(19) 0.069(2) 0.0535(17) 0.0039(15) 0.0037(15) 0.0011(14)
C6 0.0591(17) 0.0442(15) 0.0496(15) 0.0033(13) 0.0059(13) -0.0035(12)
C7 0.0624(17) 0.0453(16) 0.0533(16) -0.0009(13) 0.0083(13) -0.0038(13)
C8 0.0584(17) 0.0479(17) 0.0641(18) -0.0018(13) 0.0156(14) -0.0037(13)
C9 0.0557(16) 0.0499(17) 0.0529(16) -0.0017(13) 0.0058(13) -0.0014(13)
C10 0.0548(16) 0.0441(16) 0.0539(16) -0.0021(12) 0.0032(13) -0.0049(12)
C11 0.0648(17) 0.0405(16) 0.0590(17) -0.0009(13) 0.0086(14) -0.0088(12)
C12 0.0584(16) 0.0434(16) 0.0476(15) 0.0007(13) 0.0028(13) 0.0002(12)
C13 0.0616(16) 0.0436(16) 0.0487(15) -0.0071(13) 0.0037(13) -0.0040(12)
C14 0.077(2) 0.0516(19) 0.0670(19) -0.0017(15) 0.0178(16) 0.0001(14)
C15 0.089(2) 0.060(2) 0.087(2) -0.0033(17) 0.034(2) -0.0154(18)
C16 0.083(2) 0.086(3) 0.065(2) -0.0349(19) 0.0275(17) -0.0257(18)
C17 0.126(3) 0.079(3) 0.0539(19) -0.032(2) 0.021(2) 0.0017(17)
C18 0.099(2) 0.0571(19) 0.0543(18) -0.0068(17) 0.0096(17) 0.0015(14)
C19 0.0604(17) 0.0539(17) 0.0463(15) -0.0079(14) -0.0007(13) 0.0022(13)
C20 0.089(2) 0.065(2) 0.084(2) -0.0081(17) 0.0355(19) -0.0082(17)
C21 0.093(3) 0.096(3) 0.100(3) -0.016(2) 0.045(2) -0.012(2)
C22 0.084(2) 0.098(3) 0.082(2) -0.030(2) 0.020(2) 0.003(2)
C23 0.093(2) 0.076(2) 0.084(2) -0.032(2) 0.006(2) -0.0035(19)
C24 0.084(2) 0.061(2) 0.0650(19) -0.0174(17) 0.0129(17) -0.0086(15)
Cl1 0.1164(9) 0.351(2) 0.1079(9) 0.0464(13) 0.0678(8) 0.0086(13)
Cl2 0.0853(6) 0.1270(8) 0.0694(6) -0.0180(5) -0.0044(5) -0.0168(5)

loop_
_atom_type_symbol
_atom_type_description
_atom_type_scat_dispersion_real
_atom_type_scat_dispersion_imag
_atom_type_scat_source
C C 0.0033 0.0016 'International Tables Vol C Tables 4.2.6.8 and 6.1.1.4'
H H 0.0000 0.0000 'International Tables Vol C Tables 4.2.6.8 and 6.1.1.4'
N N 0.0061 0.0033 'International Tables Vol C Tables 4.2.6.8 and 6.1.1.4'
O O 0.0106 0.0060 'International Tables Vol C Tables 4.2.6.8 and 6.1.1.4'
Cl Cl 0.1484 0.1585 'International Tables Vol C Tables 4.2.6.8 and 6.1.1.4'
Br Br -0.2901 2.4595 'International Tables Vol C Tables 4.2.6.8 and 6.1.1.4'

loop_
_geom_angle_atom_site_label_1
_geom_angle_atom_site_label_2
_geom_angle_atom_site_label_3
_geom_angle
C11 N1 N2 111.8(2)
C11 N1 C19 128.2(2)
N2 N1 C19 119.8(2)
C12 N2 N1 104.8(2)
C2 C1 C6 122.3(3)
C2 C1 H1A 118.8
C6 C1 H1A 118.8
C3 C2 C1 119.0(3)
C3 C2 H2A 120.5
C1 C2 H2A 120.5
C2 C3 C4 120.7(3)
C2 C3 Cl1 120.2(3)
C4 C3 Cl1 119.2(3)
C5 C4 C3 119.1(3)
C5 C4 H4A 120.4
C3 C4 H4A 120.4
C4 C5 C6 122.1(3)
C4 C5 Cl2 117.1(3)
C6 C5 Cl2 120.7(2)
C5 C6 C1 116.7(3)
C5 C6 C7 122.4(2)
C1 C6 C7 120.8(2)
O1 C7 C8 120.8(3)
O1 C7 C6 119.4(2)
C8 C7 C6 119.7(2)
C9 C8 C7 124.5(3)
C9 C8 H8A 117.7
C7 C8 H8A 117.7
C8 C9 C10 125.7(3)
C8 C9 H9A 117.2
C10 C9 H9A 117.2
C11 C10 C12 104.6(2)
C11 C10 C9 128.0(2)
C12 C10 C9 127.4(2)
N1 C11 C10 107.6(2)
N1 C11 H11A 126.2
C10 C11 H11A 126.2
N2 C12 C10 111.2(2)
N2 C12 C13 120.2(2)
C10 C12 C13 128.6(2)
C18 C13 C14 118.3(3)
C18 C13 C12 121.1(3)
C14 C13 C12 120.5(2)
C15 C14 C13 121.0(3)
C15 C14 H14A 119.5
C13 C14 H14A 119.5
C16 C15 C14 119.3(3)
C16 C15 H15A 120.4
C14 C15 H15A 120.4
C17 C16 C15 120.8(3)
C17 C16 Br1 119.4(3)
C15 C16 Br1 119.8(3)
C16 C17 C18 119.7(3)
C16 C17 H17A 120.2
C18 C17 H17A 120.2
C13 C18 C17 121.0(3)
C13 C18 H18A 119.5
C17 C18 H18A 119.5
C20 C19 C24 120.4(3)
C20 C19 N1 120.1(3)
C24 C19 N1 119.5(3)
C19 C20 C21 119.3(3)
C19 C20 H20A 120.3
C21 C20 H20A 120.3
C22 C21 C20 121.3(3)
C22 C21 H21A 119.4
C20 C21 H21A 119.4
C21 C22 C23 119.0(3)
C21 C22 H22A 120.5
C23 C22 H22A 120.5
C22 C23 C24 120.6(3)
C22 C23 H23A 119.7
C24 C23 H23A 119.7
C19 C24 C23 119.4(3)
C19 C24 H24A 120.3
C23 C24 H24A 120.3

loop_
_geom_bond_atom_site_label_1
_geom_bond_atom_site_label_2
_geom_bond_distance
Br1 C16 1.893(3)
O1 C7 1.222(3)
N1 C11 1.346(3)
N1 N2 1.363(3)
N1 C19 1.425(3)
N2 C12 1.333(3)
C1 C2 1.372(4)
C1 C6 1.387(4)
C1 H1A 0.9300
C2 C3 1.369(5)
C2 H2A 0.9300
C3 C4 1.378(5)
C3 Cl1 1.723(3)
C4 C5 1.370(4)
C4 H4A 0.9300
C5 C6 1.384(4)
C5 Cl2 1.734(3)
C6 C7 1.502(4)
C7 C8 1.455(4)
C8 C9 1.336(4)
C8 H8A 0.9300
C9 C10 1.448(4)
C9 H9A 0.9300
C10 C11 1.373(4)
C10 C12 1.414(4)
C11 H11A 0.9300
C12 C13 1.469(4)
C13 C18 1.374(4)
C13 C14 1.380(4)
C14 C15 1.379(4)
C14 H14A 0.9300
C15 C16 1.368(5)
C15 H15A 0.9300
C16 C17 1.358(5)
C17 C18 1.380(4)
C17 H17A 0.9300
C18 H18A 0.9300
C19 C20 1.367(4)
C19 C24 1.373(4)
C20 C21 1.377(4)
C20 H20A 0.9300
C21 C22 1.363(5)
C21 H21A 0.9300
C22 C23 1.374(5)
C22 H22A 0.9300
C23 C24 1.380(4)
C23 H23A 0.9300
C24 H24A 0.9300

loop_
_geom_hbond_atom_site_label_D
_geom_hbond_atom_site_label_H
_geom_hbond_atom_site_label_A
_geom_hbond_site_symmetry_A
_geom_hbond_distance_DH
_geom_hbond_distance_HA
_geom_hbond_distance_DA
_geom_hbond_angle_DHA
_geom_hbond_publ_flag
C11 H11A O1 3_566 0.93 2.41 3.329(4) 170 yes
C15 H15A Cg1 1_545 0.93 2.82 3.666(3) 152 yes

loop_
_geom_torsion_atom_site_label_1
_geom_torsion_atom_site_label_2
_geom_torsion_atom_site_label_3
_geom_torsion_atom_site_label_4
_geom_torsion
C11 N1 N2 C12 0.1(3)
C19 N1 N2 C12 176.1(2)
C6 C1 C2 C3 0.1(5)
C1 C2 C3 C4 0.1(6)
C1 C2 C3 Cl1 -179.9(3)
C2 C3 C4 C5 0.1(6)
Cl1 C3 C4 C5 -179.8(3)
C3 C4 C5 C6 -0.7(5)
C3 C4 C5 Cl2 177.6(3)
C4 C5 C6 C1 1.0(4)
Cl2 C5 C6 C1 -177.2(2)
C4 C5 C6 C7 -175.3(3)
Cl2 C5 C6 C7 6.5(4)
C2 C1 C6 C5 -0.7(4)
C2 C1 C6 C7 175.6(3)
C5 C6 C7 O1 51.9(4)
C1 C6 C7 O1 -124.2(3)
C5 C6 C7 C8 -129.9(3)
C1 C6 C7 C8 54.0(4)
O1 C7 C8 C9 -172.3(3)
C6 C7 C8 C9 9.5(4)
C7 C8 C9 C10 179.8(3)
C8 C9 C10 C11 -16.9(5)
C8 C9 C10 C12 165.5(3)
N2 N1 C11 C10 0.3(3)
C19 N1 C11 C10 -175.3(2)
C12 C10 C11 N1 -0.6(3)
C9 C10 C11 N1 -178.6(2)
N1 N2 C12 C10 -0.5(3)
N1 N2 C12 C13 -178.5(2)
C11 C10 C12 N2 0.7(3)
C9 C10 C12 N2 178.7(2)
C11 C10 C12 C13 178.5(3)
C9 C10 C12 C13 -3.5(4)
N2 C12 C13 C18 136.9(3)
C10 C12 C13 C18 -40.7(4)
N2 C12 C13 C14 -40.7(4)
C10 C12 C13 C14 141.6(3)
C18 C13 C14 C15 -0.5(5)
C12 C13 C14 C15 177.3(3)
C13 C14 C15 C16 0.3(5)
C14 C15 C16 C17 0.2(5)
C14 C15 C16 Br1 -178.7(2)
C15 C16 C17 C18 -0.6(5)
Br1 C16 C17 C18 178.4(2)
C14 C13 C18 C17 0.1(5)
C12 C13 C18 C17 -177.6(3)
C16 C17 C18 C13 0.4(5)
C11 N1 C19 C20 6.9(4)
N2 N1 C19 C20 -168.4(3)
C11 N1 C19 C24 -172.7(3)
N2 N1 C19 C24 12.0(4)
C24 C19 C20 C21 -0.9(5)
N1 C19 C20 C21 179.6(3)
C19 C20 C21 C22 0.2(6)
C20 C21 C22 C23 -0.2(6)
C21 C22 C23 C24 0.8(6)
C20 C19 C24 C23 1.5(5)
N1 C19 C24 C23 -178.9(3)
C22 C23 C24 C19 -1.5(5)

loop_
_cod_related_entry_id
_cod_related_entry_database
_cod_related_entry_code
1 ChemSpider 30657122
